data_7007213
loop_
_publ_author_name
'Zhao, Xiao-Li'
'Zhang, Lin-Ping'
'Mak, Thomas C. W.'

_publ_section_title
;
 Polyhedral C2@Agn cages distorted by ancillary pyridine N-oxide
 ligands in silver-acetylenediide complexes.
;
_journal_issue 25
_journal_name_full 'Dalton transactions (Cambridge, England : 2003)'
_journal_page_first 3141
_journal_page_last 3146
_journal_paper_doi 10.1039/b601767c
_journal_year 2006
_chemical_formula_sum 'C37.5 H17.5 Ag12 F24 N3.5 O19.5'
_chemical_formula_weight 2579.49
_chemical_name_systematic
;
?
;
_space_group_IT_number 14
_symmetry_cell_setting monoclinic
_symmetry_space_group_name_Hall '-P 2ybc'
_symmetry_space_group_name_H-M 'P 1 21/c 1'
_atom_sites_solution_hydrogens geom
_atom_sites_solution_primary direct
_atom_sites_solution_secondary difmap
_audit_creation_method SHELXL-97
_cell_angle_alpha 90.00
_cell_angle_beta 101.620(2)
_cell_angle_gamma 90.00
_cell_formula_units_Z 4
_cell_length_a 16.5531(13)
_cell_length_b 15.5601(13)
_cell_length_c 24.4408(19)
_cell_measurement_temperature 293(2)
_cell_volume 6166.1(9)
_computing_structure_refinement 'SHELXL-97 (Sheldrick, 1997)'
_computing_structure_solution 'SHELXS-97 (Sheldrick, 1990)'
_diffrn_ambient_temperature 293(2)
_diffrn_measured_fraction_theta_full 0.999
_diffrn_measured_fraction_theta_max 0.999
_diffrn_radiation_monochromator graphite
_diffrn_radiation_source 'fine-focus sealed tube'
_diffrn_radiation_type MoK\a
_diffrn_radiation_wavelength 0.71073
_diffrn_reflns_av_R_equivalents 0.0714
_diffrn_reflns_av_sigmaI/netI 0.0642
_diffrn_reflns_limit_h_max 19
_diffrn_reflns_limit_h_min -13
_diffrn_reflns_limit_k_max 18
_diffrn_reflns_limit_k_min -16
_diffrn_reflns_limit_l_max 28
_diffrn_reflns_limit_l_min -29
_diffrn_reflns_number 33812
_diffrn_reflns_theta_full 25.00
_diffrn_reflns_theta_max 25.00
_diffrn_reflns_theta_min 1.26
_exptl_absorpt_coefficient_mu 3.860
_exptl_absorpt_correction_T_max 1
_exptl_absorpt_correction_T_min 0.567611
_exptl_absorpt_correction_type multi-scan
_exptl_crystal_colour colorless
_exptl_crystal_density_diffrn 2.779
_exptl_crystal_density_method 'not measured'
_exptl_crystal_description block
_exptl_crystal_F_000 4812
_exptl_crystal_size_max 0.32
_exptl_crystal_size_mid 0.24
_exptl_crystal_size_min 0.12
_refine_diff_density_max 2.482
_refine_diff_density_min -1.205
_refine_diff_density_rms 0.245
_refine_ls_extinction_method none
_refine_ls_goodness_of_fit_ref 1.109
_refine_ls_hydrogen_treatment mixed
_refine_ls_matrix_type full
_refine_ls_number_parameters 859
_refine_ls_number_reflns 10849
_refine_ls_number_restraints 0
_refine_ls_restrained_S_all 1.109
_refine_ls_R_factor_all 0.1069
_refine_ls_R_factor_gt 0.0694
_refine_ls_shift/su_max 0.000
_refine_ls_shift/su_mean 0.000
_refine_ls_structure_factor_coef Fsqd
_refine_ls_weighting_details 'calc w=1/[\s^2^(Fo^2^)+(0.0694P)^2^+114.5941P] where P=(Fo^2^+2Fc^2^)/3'
_refine_ls_weighting_scheme calc
_refine_ls_wR_factor_gt 0.1591
_refine_ls_wR_factor_ref 0.1863
_reflns_number_gt 7360
_reflns_number_total 10849
_reflns_threshold_expression >2sigma(I)
_cod_data_source_file b601767c.txt
_cod_data_source_block compound1
_cod_original_sg_symbol_H-M P2(1)/c
_cod_original_formula_sum 'C37.50 H17.50 Ag12 F24 N3.50 O19.50'
_cod_database_code 7007213

loop_
_symmetry_equiv_pos_as_xyz
'x, y, z'
'-x, y+1/2, -z+1/2'
'-x, -y, -z'
'x, -y-1/2, z-1/2'

loop_
_atom_site_label
_atom_site_type_symbol
_atom_site_fract_x
_atom_site_fract_y
_atom_site_fract_z
_atom_site_U_iso_or_equiv
_atom_site_adp_type
_atom_site_occupancy
_atom_site_symmetry_multiplicity
_atom_site_calc_flag
_atom_site_refinement_flags
_atom_site_disorder_assembly
_atom_site_disorder_group
Ag1 Ag 0.07289(7) 0.65445(7) 0.50618(5) 0.0417(3) Uani 1 1 d . . .
Ag2 Ag 0.09219(7) 0.59317(8) 0.39553(5) 0.0392(3) Uani 1 1 d . . .
Ag3 Ag 0.24410(8) 0.53246(8) 0.57716(6) 0.0512(4) Uani 1 1 d . . .
Ag4 Ag 0.25573(8) 0.50997(9) 0.42523(7) 0.0627(4) Uani 1 1 d . . .
Ag5 Ag 0.03085(6) 0.48687(7) 0.55870(4) 0.0335(3) Uani 1 1 d . . .
Ag6 Ag 0.13409(7) 0.37079(7) 0.43644(5) 0.0417(3) Uani 1 1 d . . .
Ag7 Ag 0.17962(7) 0.35966(7) 0.55816(5) 0.0398(3) Uani 1 1 d . . .
Ag8 Ag 0.42206(8) 0.65199(8) 0.47454(5) 0.0482(3) Uani 1 1 d . . .
Ag9 Ag 0.40339(7) 0.62861(7) 0.59105(5) 0.0403(3) Uani 1 1 d . . .
Ag10 Ag 0.32943(8) 0.34787(7) 0.46506(6) 0.0475(3) Uani 1 1 d . . .
Ag11 Ag 0.37435(7) 0.40109(8) 0.58361(5) 0.0421(3) Uani 1 1 d . . .
Ag12 Ag 0.46886(7) 0.46644(7) 0.44366(5) 0.0360(3) Uani 1 1 d . . .
C1 C 0.1459(8) 0.4762(9) 0.5129(6) 0.032(3) Uani 1 1 d . . .
C2 C 0.1107(8) 0.5145(8) 0.4702(5) 0.029(3) Uani 1 1 d . . .
C3 C 0.3890(9) 0.5297(9) 0.5276(6) 0.037(4) Uani 1 1 d . . .
C4 C 0.3607(8) 0.4754(9) 0.4940(6) 0.032(3) Uani 1 1 d . . .
O1 O 0.3100(7) 0.5585(7) 0.6651(5) 0.054(3) Uani 1 1 d . . .
O2 O 0.3825(9) 0.4358(9) 0.6740(5) 0.069(4) Uani 1 1 d . . .
C5 C 0.3577(10) 0.5048(12) 0.6916(7) 0.049(4) Uani 1 1 d . . .
C6 C 0.3925(17) 0.5216(15) 0.7537(9) 0.078(7) Uani 1 1 d . . .
F11 F 0.4645(14) 0.5504(19) 0.7612(8) 0.202(12) Uani 1 1 d . . .
F12 F 0.3519(15) 0.5761(17) 0.7732(6) 0.222(15) Uani 1 1 d . . .
F13 F 0.3986(17) 0.4565(13) 0.7839(6) 0.186(11) Uani 1 1 d . . .
O3 O 0.1619(7) 0.2265(7) 0.4377(5) 0.056(3) Uani 1 1 d . . .
O4 O 0.2964(7) 0.2185(7) 0.4398(6) 0.062(4) Uani 1 1 d . . .
C7 C 0.2254(10) 0.1922(9) 0.4325(7) 0.039(4) Uani 1 1 d . . .
C8 C 0.2163(15) 0.0953(12) 0.4158(11) 0.071(6) Uani 1 1 d . . .
F21 F 0.2102(17) 0.0490(8) 0.4565(7) 0.177(10) Uani 1 1 d . . .
F22 F 0.2665(12) 0.0687(9) 0.3898(11) 0.188(11) Uani 1 1 d . . .
F23 F 0.1459(13) 0.0787(10) 0.3821(8) 0.148(7) Uani 1 1 d . . .
O5 O 0.2313(7) 0.2397(7) 0.5935(6) 0.063(4) Uani 1 1 d . . .
O6 O 0.3634(8) 0.2555(8) 0.5906(6) 0.070(4) Uani 1 1 d . . .
C9 C 0.3020(11) 0.2166(10) 0.5988(7) 0.045(4) Uani 1 1 d . . .
C10 C 0.3189(13) 0.1205(12) 0.6153(9) 0.068(6) Uani 1 1 d . . .
F31 F 0.3072(15) 0.0743(9) 0.5724(8) 0.161(9) Uani 1 1 d . . .
F32 F 0.2664(10) 0.0916(9) 0.6438(9) 0.136(7) Uani 1 1 d . . .
F33 F 0.3904(9) 0.1069(10) 0.6440(8) 0.129(6) Uani 1 1 d . . .
O7 O 0.1084(7) 0.4391(8) 0.6411(5) 0.053(3) Uani 1 1 d . . .
O8 O 0.0106(7) 0.3757(8) 0.6782(4) 0.054(3) Uani 1 1 d . . .
C11 C 0.0807(11) 0.3976(12) 0.6767(7) 0.051(4) Uani 1 1 d . . .
C12 C 0.1434(12) 0.371(3) 0.7272(10) 0.112(12) Uani 1 1 d . . .
F41 F 0.175(2) 0.444(2) 0.7548(10) 0.31(3) Uani 1 1 d . . .
F42 F 0.2104(13) 0.346(2) 0.7151(10) 0.235(17) Uani 1 1 d . . .
F43 F 0.1264(9) 0.3269(13) 0.7634(6) 0.131(7) Uani 1 1 d . . .
O9 O 0.4963(7) 0.3171(9) 0.3419(5) 0.060(3) Uani 1 1 d . . .
O10 O 0.3946(7) 0.3892(8) 0.3698(5) 0.055(3) Uani 1 1 d . . .
C13 C 0.4274(10) 0.3365(11) 0.3402(6) 0.044(4) Uani 1 1 d . . .
C14 C 0.3590(12) 0.2925(18) 0.2955(11) 0.085(8) Uani 1 1 d . . .
F51 F 0.332(2) 0.229(2) 0.3128(9) 0.27(2) Uani 1 1 d . . .
F52 F 0.2982(12) 0.334(2) 0.2796(12) 0.248(19) Uani 1 1 d . . .
F53 F 0.3826(10) 0.2692(15) 0.2530(7) 0.160(9) Uani 1 1 d . . .
O11 O 0.3240(7) 0.7504(7) 0.5918(5) 0.055(3) Uani 1 1 d . . .
O12 O 0.2085(7) 0.6843(7) 0.5549(5) 0.059(3) Uani 1 1 d . . .
C15 C 0.2520(10) 0.7475(9) 0.5717(7) 0.042(4) Uani 1 1 d . . .
C16 C 0.2031(11) 0.8329(11) 0.5643(10) 0.059(5) Uani 1 1 d . . .
F61 F 0.1425(13) 0.8354(9) 0.5284(12) 0.235(16) Uani 1 1 d . . .
F62 F 0.2433(11) 0.8966(9) 0.5584(12) 0.175(10) Uani 1 1 d . . .
F63 F 0.179(2) 0.8513(16) 0.6080(13) 0.256(18) Uani 1 1 d . . .
O13 O 0.2853(7) 0.6641(7) 0.4242(5) 0.058(3) Uani 1 1 d . . .
O14 O 0.1636(6) 0.7162(7) 0.3814(5) 0.051(3) Uani 1 1 d . . .
C17 C 0.2377(10) 0.7218(10) 0.4019(7) 0.041(4) Uani 1 1 d . . .
C18 C 0.2783(13) 0.8087(12) 0.3980(10) 0.067(6) Uani 1 1 d . . .
F71 F 0.3323(14) 0.8055(11) 0.3679(11) 0.189(11) Uani 1 1 d . . .
F72 F 0.3230(15) 0.8309(12) 0.4438(9) 0.182(11) Uani 1 1 d . . .
F73 F 0.2286(9) 0.8681(8) 0.3780(10) 0.166(10) Uani 1 1 d . . .
O15 O -0.1306(9) 0.6194(9) 0.6581(5) 0.073(4) Uani 1 1 d . . .
O16 O -0.1895(7) 0.4929(8) 0.6649(5) 0.056(3) Uani 1 1 d . . .
C19 C -0.1506(10) 0.5584(13) 0.6826(7) 0.051(4) Uani 1 1 d . . .
C20 C -0.1095(14) 0.5574(15) 0.7435(8) 0.063(5) Uani 1 1 d . . .
F81 F -0.1395(15) 0.5075(19) 0.7738(7) 0.199(12) Uani 1 1 d . . .
F82 F -0.0366(12) 0.5335(18) 0.7542(8) 0.187(11) Uani 1 1 d . . .
F83 F -0.1123(15) 0.6280(13) 0.7687(6) 0.176(10) Uani 1 1 d . . .
N1 N 0.4347(8) 0.6260(8) 0.3382(5) 0.040(3) Uani 1 1 d . . .
O17 O 0.4699(6) 0.6073(7) 0.3906(4) 0.047(3) Uani 1 1 d . . .
C21 C 0.4660(11) 0.6899(12) 0.3133(9) 0.066(6) Uani 1 1 d . . .
H21A H 0.5106 0.7219 0.3321 0.079 Uiso 1 1 calc R . .
C22 C 0.4289(13) 0.7077(15) 0.2573(9) 0.082(7) Uani 1 1 d . . .
H22A H 0.4495 0.7525 0.2389 0.098 Uiso 1 1 calc R . .
C23 C 0.3665(15) 0.6630(19) 0.2302(9) 0.096(9) Uani 1 1 d . . .
H23A H 0.3434 0.6744 0.1930 0.115 Uiso 1 1 calc R . .
C24 C 0.3357(14) 0.5973(16) 0.2596(9) 0.088(8) Uani 1 1 d . . .
H24A H 0.2894 0.5669 0.2419 0.106 Uiso 1 1 calc R . .
C25 C 0.3708(12) 0.5770(12) 0.3124(7) 0.057(5) Uani 1 1 d . . .
H25A H 0.3519 0.5310 0.3306 0.069 Uiso 1 1 calc R . .
N2 N -0.0350(8) 0.8019(8) 0.4397(6) 0.042(3) Uani 1 1 d . . .
O18 O -0.0384(7) 0.7194(6) 0.4536(5) 0.057(3) Uani 1 1 d . . .
C26 C 0.0056(11) 0.8259(13) 0.4007(8) 0.061(5) Uani 1 1 d . . .
H26A H 0.0312 0.7850 0.3823 0.073 Uiso 1 1 calc R . .
C27 C 0.0096(14) 0.9107(13) 0.3876(8) 0.071(6) Uani 1 1 d . . .
H27A H 0.0416 0.9275 0.3622 0.085 Uiso 1 1 calc R . .
C28 C -0.0311(13) 0.9696(12) 0.4104(10) 0.072(6) Uani 1 1 d . . .
H28A H -0.0309 1.0267 0.3992 0.086 Uiso 1 1 calc R . .
C29 C -0.0726(12) 0.9456(12) 0.4499(10) 0.072(6) Uani 1 1 d . . .
H29A H -0.0995 0.9864 0.4675 0.086 Uiso 1 1 calc R . .
C30 C -0.0748(11) 0.8607(11) 0.4641(8) 0.057(5) Uani 1 1 d . . .
H30A H -0.1043 0.8438 0.4908 0.069 Uiso 1 1 calc R . .
N3 N 0.0547(8) 0.6798(8) 0.6402(6) 0.043(3) Uani 1 1 d . . .
O19 O 0.0200(6) 0.6441(7) 0.5908(4) 0.042(3) Uani 1 1 d . . .
C31 C 0.0189(11) 0.7486(11) 0.6571(8) 0.056(5) Uani 1 1 d . . .
H31A H -0.0294 0.7698 0.6351 0.067 Uiso 1 1 calc R . .
C32 C 0.0512(12) 0.7881(15) 0.7057(9) 0.076(7) Uani 1 1 d . . .
H32A H 0.0262 0.8367 0.7169 0.091 Uiso 1 1 calc R . .
C33 C 0.1233(17) 0.755(2) 0.7389(9) 0.113(11) Uani 1 1 d . . .
H33A H 0.1455 0.7787 0.7734 0.135 Uiso 1 1 calc R . .
C34 C 0.1593(15) 0.6876(18) 0.7199(10) 0.098(9) Uani 1 1 d . . .
H34A H 0.2094 0.6675 0.7402 0.118 Uiso 1 1 calc R . .
C35 C 0.1232(11) 0.6467(13) 0.6698(8) 0.067(5) Uani 1 1 d . . .
H35A H 0.1468 0.5977 0.6578 0.080 Uiso 1 1 calc R . .
O20 O 0.5247(10) 0.7378(14) 0.5091(12) 0.067(9) Uani 0.50 1 d P . .
N4 N 0.5169(12) 0.8124(11) 0.5251(8) 0.037(6) Uiso 0.50 1 d PG A 1
C36 C 0.5303(17) 0.8614(18) 0.4822(8) 0.094(15) Uiso 0.50 1 d PG A 1
H36A H 0.5408 0.8347 0.4489 0.112 Uiso 0.50 1 d PR A 1
C37 C 0.529(2) 0.9479(17) 0.4862(12) 0.13(2) Uiso 0.50 1 d PG . 1
H37A H 0.5385 0.9828 0.4557 0.158 Uiso 0.50 1 d PR A 1
C38 C 0.514(2) 0.9854(11) 0.5330(14) 0.12(2) Uiso 0.50 1 d PG . 1
H38A H 0.5133 1.0469 0.5358 0.144 Uiso 0.50 1 d PR A 1
C39 C 0.5009(17) 0.9364(14) 0.5759(11) 0.079(12) Uiso 0.50 1 d PG A 1
H39A H 0.4904 0.9631 0.6092 0.095 Uiso 0.50 1 d PR A 1
C40 C 0.5022(13) 0.8499(13) 0.5719(7) 0.040(7) Uiso 0.50 1 d PG A 1
H40A H 0.4927 0.8150 0.6024 0.048 Uiso 0.50 1 d PR A 1

loop_
_atom_site_aniso_label
_atom_site_aniso_U_11
_atom_site_aniso_U_22
_atom_site_aniso_U_33
_atom_site_aniso_U_23
_atom_site_aniso_U_13
_atom_site_aniso_U_12
Ag1 0.0430(7) 0.0335(6) 0.0472(7) -0.0027(5) 0.0054(5) 0.0049(5)
Ag2 0.0378(6) 0.0419(7) 0.0396(7) 0.0123(5) 0.0117(5) 0.0008(5)
Ag3 0.0428(7) 0.0320(6) 0.0688(9) -0.0074(6) -0.0126(6) 0.0032(5)
Ag4 0.0471(8) 0.0500(8) 0.0788(10) 0.0187(7) -0.0161(7) -0.0115(6)
Ag5 0.0303(6) 0.0384(6) 0.0333(6) 0.0068(5) 0.0098(5) 0.0004(5)
Ag6 0.0453(7) 0.0333(6) 0.0470(7) -0.0106(5) 0.0104(6) -0.0005(5)
Ag7 0.0409(7) 0.0257(6) 0.0517(7) 0.0110(5) 0.0066(5) 0.0025(5)
Ag8 0.0459(7) 0.0445(7) 0.0542(8) 0.0066(6) 0.0101(6) -0.0012(6)
Ag9 0.0362(6) 0.0377(6) 0.0484(7) -0.0162(5) 0.0119(5) -0.0019(5)
Ag10 0.0521(8) 0.0296(6) 0.0616(8) -0.0137(6) 0.0132(6) -0.0111(5)
Ag11 0.0432(7) 0.0403(7) 0.0436(7) 0.0054(5) 0.0107(5) 0.0026(5)
Ag12 0.0298(6) 0.0372(6) 0.0429(7) -0.0089(5) 0.0115(5) -0.0016(5)
C1 0.021(7) 0.028(7) 0.046(9) -0.004(7) 0.007(6) 0.000(6)
C2 0.031(7) 0.027(7) 0.027(7) -0.002(6) 0.002(6) 0.007(6)
C3 0.036(8) 0.033(8) 0.043(9) -0.017(7) 0.008(7) 0.006(6)
C4 0.030(7) 0.031(8) 0.034(8) -0.004(6) 0.004(6) 0.002(6)
O1 0.058(7) 0.049(7) 0.049(7) -0.010(6) -0.007(6) 0.008(6)
O2 0.100(11) 0.077(9) 0.033(6) 0.003(6) 0.021(7) 0.037(8)
C5 0.046(10) 0.063(12) 0.034(9) 0.002(8) -0.004(8) -0.011(9)
C6 0.101(18) 0.067(14) 0.052(13) -0.004(11) -0.020(13) 0.008(13)
F11 0.166(19) 0.29(3) 0.115(15) -0.019(17) -0.043(14) -0.12(2)
F12 0.26(3) 0.30(3) 0.071(10) -0.097(15) -0.045(13) 0.19(2)
F13 0.35(3) 0.128(15) 0.048(8) 0.028(9) -0.033(13) -0.019(18)
O3 0.057(8) 0.033(6) 0.082(9) 0.004(6) 0.025(7) -0.003(6)
O4 0.050(8) 0.025(6) 0.113(11) -0.019(6) 0.018(7) 0.000(5)
C7 0.038(9) 0.026(8) 0.055(10) -0.009(7) 0.014(8) -0.001(7)
C8 0.085(16) 0.031(10) 0.102(17) -0.024(11) 0.029(14) -0.011(10)
F21 0.39(3) 0.035(7) 0.107(12) 0.011(8) 0.058(16) -0.009(13)
F22 0.174(17) 0.058(9) 0.39(3) -0.097(14) 0.18(2) -0.031(10)
F23 0.178(18) 0.082(11) 0.168(17) -0.052(11) -0.002(14) -0.042(11)
O5 0.047(7) 0.032(6) 0.104(10) 0.027(6) 0.002(7) -0.003(5)
O6 0.070(9) 0.036(7) 0.111(11) -0.002(7) 0.033(8) -0.006(6)
C9 0.045(10) 0.030(8) 0.053(10) 0.001(7) -0.008(8) 0.000(8)
C10 0.073(14) 0.043(11) 0.076(14) 0.029(11) -0.015(12) 0.017(10)
F31 0.28(3) 0.041(8) 0.150(16) -0.027(9) 0.011(16) -0.010(11)
F32 0.126(13) 0.067(9) 0.22(2) 0.078(11) 0.057(13) 0.004(8)
F33 0.096(11) 0.094(11) 0.174(16) 0.043(10) -0.027(11) 0.023(8)
O7 0.051(7) 0.068(8) 0.043(7) 0.017(6) 0.013(5) -0.014(6)
O8 0.049(7) 0.076(9) 0.034(6) 0.008(6) -0.001(5) 0.001(6)
C11 0.049(11) 0.061(11) 0.043(10) 0.017(9) 0.007(8) 0.010(9)
C12 0.029(11) 0.25(4) 0.054(14) 0.07(2) -0.007(10) 0.012(16)
F41 0.38(5) 0.31(4) 0.13(2) 0.10(2) -0.17(3) -0.22(4)
F42 0.096(14) 0.45(5) 0.16(2) 0.17(3) 0.017(14) 0.11(2)
F43 0.081(9) 0.222(19) 0.084(10) 0.095(12) 0.004(8) -0.004(10)
O9 0.028(6) 0.082(9) 0.066(8) -0.023(7) -0.002(6) 0.000(6)
O10 0.049(7) 0.057(7) 0.058(7) -0.027(6) 0.011(6) 0.003(6)
C13 0.046(10) 0.052(10) 0.029(8) -0.017(7) -0.003(7) -0.016(8)
C14 0.036(11) 0.104(18) 0.110(19) -0.081(16) 0.005(12) -0.015(12)
F51 0.35(4) 0.30(3) 0.122(16) -0.009(19) -0.03(2) -0.27(4)
F52 0.090(12) 0.34(4) 0.26(3) -0.22(3) -0.099(16) 0.085(19)
F53 0.095(11) 0.28(3) 0.099(11) -0.123(15) 0.003(9) -0.016(13)
O11 0.034(6) 0.035(6) 0.087(9) -0.011(6) -0.009(6) 0.001(5)
O12 0.053(7) 0.027(6) 0.090(9) -0.001(6) -0.001(7) 0.001(5)
C15 0.039(9) 0.029(8) 0.060(11) -0.001(7) 0.015(8) -0.008(7)
C16 0.038(10) 0.025(9) 0.111(17) -0.016(10) 0.005(11) 0.002(7)
F61 0.191(19) 0.052(9) 0.36(3) -0.057(14) -0.19(2) 0.063(11)
F62 0.122(14) 0.040(8) 0.37(3) 0.014(13) 0.056(17) 0.008(9)
F63 0.38(4) 0.17(2) 0.27(3) 0.05(2) 0.20(3) 0.20(3)
O13 0.046(7) 0.030(6) 0.091(9) 0.016(6) -0.007(6) -0.006(5)
O14 0.032(6) 0.039(6) 0.077(8) 0.018(6) 0.003(6) -0.004(5)
C17 0.046(10) 0.035(9) 0.049(10) 0.012(7) 0.024(8) 0.003(7)
C18 0.058(12) 0.045(11) 0.102(17) 0.016(11) 0.025(12) -0.017(10)
F71 0.23(2) 0.084(12) 0.31(3) 0.025(15) 0.20(2) -0.042(13)
F72 0.21(2) 0.109(14) 0.183(19) 0.008(13) -0.055(18) -0.099(15)
F73 0.094(11) 0.041(8) 0.34(3) 0.058(12) -0.022(14) -0.012(7)
O15 0.116(12) 0.069(9) 0.043(7) -0.019(6) 0.037(8) -0.041(8)
O16 0.061(8) 0.060(8) 0.041(7) -0.009(6) -0.003(6) -0.012(6)
C19 0.037(9) 0.066(12) 0.054(11) 0.000(10) 0.015(8) 0.004(9)
C20 0.072(14) 0.079(14) 0.038(11) -0.006(10) 0.010(10) 0.011(11)
F81 0.22(2) 0.29(3) 0.058(10) 0.038(14) -0.025(12) -0.12(2)
F82 0.125(15) 0.31(3) 0.103(13) -0.038(16) -0.024(12) 0.088(19)
F83 0.28(3) 0.141(16) 0.074(10) -0.047(11) -0.042(13) 0.086(17)
N1 0.038(7) 0.041(7) 0.043(8) 0.013(6) 0.008(6) 0.005(6)
O17 0.039(6) 0.060(7) 0.041(6) 0.004(5) 0.002(5) 0.005(5)
C21 0.038(10) 0.063(12) 0.094(15) 0.028(11) 0.010(10) -0.011(9)
C22 0.072(14) 0.106(18) 0.070(14) 0.072(14) 0.020(12) 0.016(13)
C23 0.076(16) 0.14(2) 0.053(13) 0.036(14) -0.025(12) -0.005(16)
C24 0.077(15) 0.099(18) 0.074(15) 0.039(13) -0.017(12) -0.042(13)
C25 0.069(12) 0.056(11) 0.045(10) 0.017(9) 0.008(9) -0.008(10)
N2 0.031(7) 0.034(7) 0.057(9) 0.006(6) -0.002(6) 0.002(6)
O18 0.045(7) 0.024(6) 0.093(9) 0.014(6) -0.008(6) 0.003(5)
C26 0.048(11) 0.071(13) 0.064(12) -0.002(10) 0.016(10) 0.010(9)
C27 0.093(16) 0.060(13) 0.060(12) 0.011(10) 0.018(11) 0.008(12)
C28 0.069(14) 0.034(10) 0.108(18) 0.007(11) 0.010(13) -0.008(10)
C29 0.063(13) 0.038(11) 0.112(18) -0.016(11) 0.011(12) 0.012(9)
C30 0.064(12) 0.036(10) 0.076(13) 0.000(9) 0.026(10) -0.006(9)
N3 0.049(8) 0.033(7) 0.053(8) -0.006(6) 0.024(7) -0.002(6)
O19 0.042(6) 0.055(7) 0.029(5) -0.016(5) 0.009(5) -0.001(5)
C31 0.044(10) 0.044(10) 0.078(13) -0.031(9) 0.009(9) -0.006(8)
C32 0.058(12) 0.089(16) 0.084(15) -0.054(13) 0.023(12) -0.013(11)
C33 0.11(2) 0.17(3) 0.053(14) -0.068(17) -0.004(14) -0.02(2)
C34 0.086(17) 0.11(2) 0.075(16) -0.031(15) -0.033(13) 0.023(15)
C35 0.055(12) 0.067(13) 0.074(14) -0.005(10) 0.002(10) 0.022(10)
O20 0.002(9) 0.051(14) 0.14(2) -0.068(15) 0.001(11) -0.004(8)

loop_
_atom_type_symbol
_atom_type_description
_atom_type_scat_dispersion_real
_atom_type_scat_dispersion_imag
_atom_type_scat_source
C C 0.0033 0.0016 'International Tables Vol C Tables 4.2.6.8 and 6.1.1.4'
H H 0.0000 0.0000 'International Tables Vol C Tables 4.2.6.8 and 6.1.1.4'
N N 0.0061 0.0033 'International Tables Vol C Tables 4.2.6.8 and 6.1.1.4'
O O 0.0106 0.0060 'International Tables Vol C Tables 4.2.6.8 and 6.1.1.4'
F F 0.0171 0.0103 'International Tables Vol C Tables 4.2.6.8 and 6.1.1.4'
Ag Ag -0.8971 1.1015 'International Tables Vol C Tables 4.2.6.8 and 6.1.1.4'

loop_
_geom_angle_atom_site_label_1
_geom_angle_atom_site_label_2
_geom_angle_atom_site_label_3
_geom_angle
_geom_angle_site_symmetry_1
_geom_angle_site_symmetry_3
_geom_angle_publ_flag
O18 Ag1 O12 141.3(4) . . ?
O18 Ag1 O19 97.0(4) . . ?
O12 Ag1 O19 93.1(4) . . ?
O18 Ag1 C2 115.2(4) . . ?
O12 Ag1 C2 94.0(4) . . ?
O19 Ag1 C2 114.1(4) . . ?
O18 Ag1 Ag2 81.3(3) . . ?
O12 Ag1 Ag2 105.0(3) . . ?
O19 Ag1 Ag2 153.2(2) . . ?
C2 Ag1 Ag2 46.1(3) . . ?
O18 Ag1 Ag5 73.5(3) . 3_566 ?
O12 Ag1 Ag5 141.7(3) . 3_566 ?
O19 Ag1 Ag5 97.7(2) . 3_566 ?
C2 Ag1 Ag5 48.2(3) . 3_566 ?
Ag2 Ag1 Ag5 55.94(4) . 3_566 ?
O18 Ag1 Ag5 113.1(3) . . ?
O12 Ag1 Ag5 103.3(3) . . ?
O19 Ag1 Ag5 55.1(3) . . ?
C2 Ag1 Ag5 59.5(3) . . ?
Ag2 Ag1 Ag5 100.71(5) . . ?
Ag5 Ag1 Ag5 56.41(4) 3_566 . ?
C2 Ag2 O8 138.2(5) . 3_566 ?
C2 Ag2 O14 127.1(5) . . ?
O8 Ag2 O14 91.6(4) 3_566 . ?
C2 Ag2 Ag5 53.4(4) . 3_566 ?
O8 Ag2 Ag5 85.6(3) 3_566 3_566 ?
O14 Ag2 Ag5 149.5(3) . 3_566 ?
C2 Ag2 Ag1 55.4(3) . . ?
O8 Ag2 Ag1 117.2(3) 3_566 . ?
O14 Ag2 Ag1 91.3(3) . . ?
Ag5 Ag2 Ag1 63.63(4) 3_566 . ?
C2 Ag2 Ag4 65.1(4) . . ?
O8 Ag2 Ag4 142.4(3) 3_566 . ?
O14 Ag2 Ag4 85.9(3) . . ?
Ag5 Ag2 Ag4 114.22(5) 3_566 . ?
Ag1 Ag2 Ag4 100.35(5) . . ?
C1 Ag3 O1 154.5(5) . . ?
C1 Ag3 O12 96.5(4) . . ?
O1 Ag3 O12 95.0(4) . . ?
C1 Ag3 Ag7 47.3(4) . . ?
O1 Ag3 Ag7 114.4(3) . . ?
O12 Ag3 Ag7 142.1(3) . . ?
C1 Ag3 Ag11 100.9(3) . . ?
O1 Ag3 Ag11 82.2(3) . . ?
O12 Ag3 Ag11 144.4(3) . . ?
Ag7 Ag3 Ag11 66.88(4) . . ?
C1 Ag3 Ag9 141.9(4) . . ?
O1 Ag3 Ag9 63.5(3) . . ?
O12 Ag3 Ag9 73.3(3) . . ?
Ag7 Ag3 Ag9 140.42(6) . . ?
Ag11 Ag3 Ag9 73.89(4) . . ?
C4 Ag4 O16 152.2(5) . 3_566 ?
C4 Ag4 O13 96.7(4) . . ?
O16 Ag4 O13 93.9(4) 3_566 . ?
C4 Ag4 Ag10 47.3(4) . . ?
O16 Ag4 Ag10 113.7(3) 3_566 . ?
O13 Ag4 Ag10 142.0(3) . . ?
C4 Ag4 Ag2 145.9(4) . . ?
O16 Ag4 Ag2 61.8(3) 3_566 . ?
O13 Ag4 Ag2 75.2(3) . . ?
Ag10 Ag4 Ag2 140.34(6) . . ?
C4 Ag4 Ag6 101.1(4) . . ?
O16 Ag4 Ag6 82.6(3) 3_566 . ?
O13 Ag4 Ag6 147.7(3) . . ?
Ag10 Ag4 Ag6 65.47(4) . . ?
Ag2 Ag4 Ag6 74.98(5) . . ?
O7 Ag5 C2 128.5(4) . 3_566 ?
O7 Ag5 C1 91.8(4) . . ?
C2 Ag5 C1 135.1(5) 3_566 . ?
O7 Ag5 O19 95.8(4) . . ?
C2 Ag5 O19 88.5(4) 3_566 . ?
C1 Ag5 O19 108.5(4) . . ?
O7 Ag5 Ag2 80.1(3) . 3_566 ?
C2 Ag5 Ag2 49.0(3) 3_566 3_566 ?
C1 Ag5 Ag2 149.7(3) . 3_566 ?
O19 Ag5 Ag2 101.4(2) . 3_566 ?
O7 Ag5 Ag5 161.9(3) . 3_566 ?
C2 Ag5 Ag5 64.0(3) 3_566 3_566 ?
C1 Ag5 Ag5 72.5(3) . 3_566 ?
O19 Ag5 Ag5 97.8(2) . 3_566 ?
Ag2 Ag5 Ag5 108.70(6) 3_566 3_566 ?
O7 Ag5 Ag1 112.5(3) . 3_566 ?
C2 Ag5 Ag1 53.1(3) 3_566 3_566 ?
C1 Ag5 Ag1 97.2(3) . 3_566 ?
O19 Ag5 Ag1 141.0(2) . 3_566 ?
Ag2 Ag5 Ag1 60.43(4) 3_566 3_566 ?
Ag5 Ag5 Ag1 62.05(5) 3_566 3_566 ?
O7 Ag5 Ag1 121.0(3) . . ?
C2 Ag5 Ag1 100.6(3) 3_566 . ?
C1 Ag5 Ag1 66.0(3) . . ?
O19 Ag5 Ag1 49.8(2) . . ?
Ag2 Ag5 Ag1 142.51(5) 3_566 . ?
Ag5 Ag5 Ag1 61.54(4) 3_566 . ?
Ag1 Ag5 Ag1 123.59(4) 3_566 . ?
O7 Ag5 Ag7 60.0(3) . . ?
C2 Ag5 Ag7 137.5(3) 3_566 . ?
C1 Ag5 Ag7 42.6(3) . . ?
O19 Ag5 Ag7 134.1(2) . . ?
Ag2 Ag5 Ag7 110.63(5) 3_566 . ?
Ag5 Ag5 Ag7 101.85(6) 3_566 . ?
Ag1 Ag5 Ag7 84.46(4) 3_566 . ?
Ag1 Ag5 Ag7 106.85(4) . . ?
O3 Ag6 O15 92.5(5) . 3_566 ?
O3 Ag6 C2 159.8(4) . . ?
O15 Ag6 C2 107.7(5) 3_566 . ?
O3 Ag6 C1 131.1(5) . . ?
O15 Ag6 C1 134.3(5) 3_566 . ?
C2 Ag6 C1 29.3(4) . . ?
O3 Ag6 O19 96.0(4) . 3_566 ?
O15 Ag6 O19 85.5(4) 3_566 3_566 ?
C2 Ag6 O19 87.3(4) . 3_566 ?
C1 Ag6 O19 100.6(4) . 3_566 ?
O3 Ag6 Ag7 85.3(3) . . ?
O15 Ag6 Ag7 166.8(4) 3_566 . ?
C2 Ag6 Ag7 74.7(3) . . ?
C1 Ag6 Ag7 45.8(3) . . ?
O19 Ag6 Ag7 107.7(2) 3_566 . ?
O3 Ag6 Ag4 124.8(3) . . ?
O15 Ag6 Ag4 75.1(3) 3_566 . ?
C2 Ag6 Ag4 61.7(3) . . ?
C1 Ag6 Ag4 68.7(3) . . ?
O19 Ag6 Ag4 134.8(3) 3_566 . ?
Ag7 Ag6 Ag4 95.47(5) . . ?
O3 Ag6 Ag10 72.3(3) . . ?
O15 Ag6 Ag10 92.7(4) 3_566 . ?
C2 Ag6 Ag10 104.6(3) . . ?
C1 Ag6 Ag10 89.2(3) . . ?
O19 Ag6 Ag10 168.0(2) 3_566 . ?
Ag7 Ag6 Ag10 74.21(4) . . ?
Ag4 Ag6 Ag10 55.41(4) . . ?
C1 Ag7 O5 168.7(5) . . ?
C1 Ag7 Ag3 49.1(4) . . ?
O5 Ag7 Ag3 129.4(3) . . ?
C1 Ag7 Ag6 55.7(4) . . ?
O5 Ag7 Ag6 117.3(4) . . ?
Ag3 Ag7 Ag6 96.85(5) . . ?
C1 Ag7 Ag5 49.4(4) . . ?
O5 Ag7 Ag5 141.8(4) . . ?
Ag3 Ag7 Ag5 71.35(4) . . ?
Ag6 Ag7 Ag5 85.74(4) . . ?
C1 Ag7 Ag11 94.4(4) . . ?
O5 Ag7 Ag11 78.2(3) . . ?
Ag3 Ag7 Ag11 57.40(4) . . ?
Ag6 Ag7 Ag11 103.14(5) . . ?
Ag5 Ag7 Ag11 128.58(5) . . ?
O20 Ag8 O13 137.8(7) . . ?
O20 Ag8 C3 120.8(9) . . ?
O13 Ag8 C3 92.6(4) . . ?
O20 Ag8 O17 98.0(7) . . ?
O13 Ag8 O17 91.4(4) . . ?
C3 Ag8 O17 111.8(4) . . ?
O20 Ag8 Ag9 85.8(8) . . ?
O13 Ag8 Ag9 103.7(3) . . ?
C3 Ag8 Ag9 46.2(3) . . ?
O17 Ag8 Ag9 152.9(3) . . ?
O20 Ag8 Ag12 78.7(7) . 3_666 ?
O13 Ag8 Ag12 140.8(3) . 3_666 ?
C3 Ag8 Ag12 48.7(3) . 3_666 ?
O17 Ag8 Ag12 97.5(2) . 3_666 ?
Ag9 Ag8 Ag12 56.81(4) . 3_666 ?
O20 Ag8 Ag12 116.5(5) . . ?
O13 Ag8 Ag12 102.0(3) . . ?
C3 Ag8 Ag12 59.8(3) . . ?
O17 Ag8 Ag12 52.8(3) . . ?
Ag9 Ag8 Ag12 101.47(5) . . ?
Ag12 Ag8 Ag12 56.88(4) 3_666 . ?
C3 Ag9 O9 138.4(5) . 3_666 ?
C3 Ag9 O11 127.5(5) . . ?
O9 Ag9 O11 91.4(4) 3_666 . ?
C3 Ag9 Ag12 53.0(4) . 3_666 ?
O9 Ag9 Ag12 85.9(3) 3_666 3_666 ?
O11 Ag9 Ag12 152.5(3) . 3_666 ?
C3 Ag9 Ag8 54.1(4) . . ?
O9 Ag9 Ag8 116.8(3) 3_666 . ?
O11 Ag9 Ag8 94.4(3) . . ?
Ag12 Ag9 Ag8 63.10(4) 3_666 . ?
C3 Ag9 Ag3 66.1(4) . . ?
O9 Ag9 Ag3 140.8(3) 3_666 . ?
O11 Ag9 Ag3 85.5(3) . . ?
Ag12 Ag9 Ag3 113.40(5) 3_666 . ?
Ag8 Ag9 Ag3 102.33(5) . . ?
C4 Ag10 O4 177.2(5) . . ?
C4 Ag10 Ag4 50.0(4) . . ?
O4 Ag10 Ag4 131.1(3) . . ?
C4 Ag10 Ag11 54.5(4) . . ?
O4 Ag10 Ag11 122.9(4) . . ?
Ag4 Ag10 Ag11 95.25(5) . . ?
C4 Ag10 Ag12 50.2(4) . . ?
O4 Ag10 Ag12 132.0(3) . . ?
Ag4 Ag10 Ag12 72.51(4) . . ?
Ag11 Ag10 Ag12 87.11(4) . . ?
C4 Ag10 Ag6 97.9(4) . . ?
O4 Ag10 Ag6 81.6(3) . . ?
Ag4 Ag10 Ag6 59.12(4) . . ?
Ag11 Ag10 Ag6 103.13(5) . . ?
Ag12 Ag10 Ag6 131.09(5) . . ?
O2 Ag11 O6 98.9(5) . . ?
O2 Ag11 C4 137.8(5) . . ?
O6 Ag11 C4 122.8(5) . . ?
O2 Ag11 C3 110.9(5) . . ?
O6 Ag11 C3 150.0(5) . . ?
C4 Ag11 C3 28.4(4) . . ?
O2 Ag11 O17 84.9(4) . 3_666 ?
O6 Ag11 O17 91.3(4) . 3_666 ?
C4 Ag11 O17 98.8(4) . 3_666 ?
C3 Ag11 O17 88.3(4) . 3_666 ?
O2 Ag11 Ag3 77.6(3) . . ?
O6 Ag11 Ag3 128.5(3) . . ?
C4 Ag11 Ag3 72.0(3) . . ?
C3 Ag11 Ag3 63.9(3) . . ?
O17 Ag11 Ag3 138.2(3) 3_666 . ?
O2 Ag11 Ag10 168.8(4) . . ?
O6 Ag11 Ag10 77.7(4) . . ?
C4 Ag11 Ag10 45.3(3) . . ?
C3 Ag11 Ag10 73.6(3) . . ?
O17 Ag11 Ag10 105.8(2) 3_666 . ?
Ag3 Ag11 Ag10 96.00(5) . . ?
O2 Ag11 Ag7 95.6(4) . . ?
O6 Ag11 Ag7 74.0(3) . . ?
C4 Ag11 Ag7 90.8(3) . . ?
C3 Ag11 Ag7 105.2(3) . . ?
O17 Ag11 Ag7 165.2(3) 3_666 . ?
Ag3 Ag11 Ag7 55.72(4) . . ?
Ag10 Ag11 Ag7 73.20(4) . . ?
O10 Ag12 C3 126.8(4) . 3_666 ?
O10 Ag12 C4 95.6(4) . . ?
C3 Ag12 C4 131.9(5) 3_666 . ?
O10 Ag12 O17 96.1(4) . . ?
C3 Ag12 O17 91.2(5) 3_666 . ?
C4 Ag12 O17 107.3(4) . . ?
O10 Ag12 Ag9 78.9(3) . 3_666 ?
C3 Ag12 Ag9 48.2(3) 3_666 3_666 ?
C4 Ag12 Ag9 150.3(3) . 3_666 ?
O17 Ag12 Ag9 102.4(2) . 3_666 ?
O10 Ag12 Ag12 162.2(3) . 3_666 ?
C3 Ag12 Ag12 64.1(3) 3_666 3_666 ?
C4 Ag12 Ag12 69.6(3) . 3_666 ?
O17 Ag12 Ag12 97.7(2) . 3_666 ?
Ag9 Ag12 Ag12 108.87(6) 3_666 3_666 ?
O10 Ag12 Ag8 110.6(3) . 3_666 ?
C3 Ag12 Ag8 51.9(4) 3_666 3_666 ?
C4 Ag12 Ag8 96.0(3) . 3_666 ?
O17 Ag12 Ag8 142.5(2) . 3_666 ?
Ag9 Ag12 Ag8 60.09(4) 3_666 3_666 ?
Ag12 Ag12 Ag8 63.08(5) 3_666 3_666 ?
O10 Ag12 Ag10 61.4(3) . . ?
C3 Ag12 Ag10 135.6(4) 3_666 . ?
C4 Ag12 Ag10 43.7(3) . . ?
O17 Ag12 Ag10 133.1(2) . . ?
Ag9 Ag12 Ag10 111.50(5) 3_666 . ?
Ag12 Ag12 Ag10 100.81(6) 3_666 . ?
Ag8 Ag12 Ag10 83.75(5) 3_666 . ?
O10 Ag12 Ag8 123.5(3) . . ?
C3 Ag12 Ag8 100.9(3) 3_666 . ?
C4 Ag12 Ag8 64.5(3) . . ?
O17 Ag12 Ag8 49.8(2) . . ?
Ag9 Ag12 Ag8 142.02(5) 3_666 . ?
Ag12 Ag12 Ag8 60.05(4) 3_666 . ?
Ag8 Ag12 Ag8 123.12(4) 3_666 . ?
Ag10 Ag12 Ag8 106.38(5) . . ?
C2 C1 Ag7 150.7(11) . . ?
C2 C1 Ag3 124.3(11) . . ?
Ag7 C1 Ag3 83.7(5) . . ?
C2 C1 Ag5 94.4(9) . . ?
Ag7 C1 Ag5 88.0(5) . . ?
Ag3 C1 Ag5 100.4(6) . . ?
C2 C1 Ag6 74.3(9) . . ?
Ag7 C1 Ag6 78.5(4) . . ?
Ag3 C1 Ag6 137.7(6) . . ?
Ag5 C1 Ag6 116.8(5) . . ?
C1 C2 Ag2 160.5(12) . . ?
C1 C2 Ag5 121.9(11) . 3_566 ?
Ag2 C2 Ag5 77.6(4) . 3_566 ?
C1 C2 Ag6 76.4(9) . . ?
Ag2 C2 Ag6 103.8(5) . . ?
Ag5 C2 Ag6 96.2(5) 3_566 . ?
C1 C2 Ag1 103.5(10) . . ?
Ag2 C2 Ag1 78.4(4) . . ?
Ag5 C2 Ag1 78.7(4) 3_566 . ?
Ag6 C2 Ag1 173.9(6) . . ?
C4 C3 Ag9 163.4(12) . . ?
C4 C3 Ag12 117.2(11) . 3_666 ?
Ag9 C3 Ag12 78.8(5) . 3_666 ?
C4 C3 Ag8 106.5(11) . . ?
Ag9 C3 Ag8 79.7(5) . . ?
Ag12 C3 Ag8 79.5(5) 3_666 . ?
C4 C3 Ag11 75.0(10) . . ?
Ag9 C3 Ag11 100.9(6) . . ?
Ag12 C3 Ag11 93.5(5) 3_666 . ?
Ag8 C3 Ag11 172.7(7) . . ?
C3 C4 Ag10 155.8(13) . . ?
C3 C4 Ag4 118.8(11) . . ?
Ag10 C4 Ag4 82.7(5) . . ?
C3 C4 Ag12 99.5(11) . . ?
Ag10 C4 Ag12 86.1(5) . . ?
Ag4 C4 Ag12 100.2(5) . . ?
C3 C4 Ag11 76.6(10) . . ?
Ag10 C4 Ag11 80.2(5) . . ?
Ag4 C4 Ag11 135.0(6) . . ?
Ag12 C4 Ag11 119.6(6) . . ?
C5 O1 Ag3 121.0(11) . . ?
C5 O2 Ag11 125.7(11) . . ?
O1 C5 O2 128.0(15) . . ?
O1 C5 C6 118.3(18) . . ?
O2 C5 C6 113.7(16) . . ?
F12 C6 F13 108(3) . . ?
F12 C6 F11 106(3) . . ?
F13 C6 F11 104(2) . . ?
F12 C6 C5 112.0(19) . . ?
F13 C6 C5 114.6(19) . . ?
F11 C6 C5 111(2) . . ?
C7 O3 Ag6 127.5(10) . . ?
C7 O4 Ag10 122.6(10) . . ?
O3 C7 O4 131.8(14) . . ?
O3 C7 C8 114.4(15) . . ?
O4 C7 C8 113.7(15) . . ?
F22 C8 F21 113(2) . . ?
F22 C8 F23 103(2) . . ?
F21 C8 F23 100(2) . . ?
F22 C8 C7 115.1(18) . . ?
F21 C8 C7 111.6(18) . . ?
F23 C8 C7 112.5(18) . . ?
C9 O5 Ag7 126.7(11) . . ?
C9 O6 Ag11 125.5(11) . . ?
O5 C9 O6 130.6(15) . . ?
O5 C9 C10 115.6(16) . . ?
O6 C9 C10 113.7(16) . . ?
F31 C10 F33 110(2) . . ?
F31 C10 F32 104(2) . . ?
F33 C10 F32 107.3(18) . . ?
F31 C10 C9 110.1(16) . . ?
F33 C10 C9 113.7(18) . . ?
F32 C10 C9 111.5(18) . . ?
C11 O7 Ag5 124.5(11) . . ?
C11 O8 Ag2 119.0(10) . 3_566 ?
O8 C11 O7 130.9(16) . . ?
O8 C11 C12 113.8(16) . . ?
O7 C11 C12 115.3(17) . . ?
F43 C12 F42 110(3) . . ?
F43 C12 F41 104(3) . . ?
F42 C12 F41 96(3) . . ?
F43 C12 C11 123(2) . . ?
F42 C12 C11 113(2) . . ?
F41 C12 C11 108(3) . . ?
C13 O9 Ag9 120.0(10) . 3_666 ?
C13 O10 Ag12 123.7(10) . . ?
O9 C13 O10 131.5(14) . . ?
O9 C13 C14 118.3(15) . . ?
O10 C13 C14 110.1(15) . . ?
F52 C14 F51 102(3) . . ?
F52 C14 F53 106(3) . . ?
F51 C14 F53 105(3) . . ?
F52 C14 C13 116(2) . . ?
F51 C14 C13 113(3) . . ?
F53 C14 C13 114.1(18) . . ?
C15 O11 Ag9 119.2(10) . . ?
C15 O12 Ag1 138.7(10) . . ?
C15 O12 Ag3 126.2(10) . . ?
Ag1 O12 Ag3 94.8(4) . . ?
O11 C15 O12 129.1(15) . . ?
O11 C15 C16 118.0(14) . . ?
O12 C15 C16 112.9(14) . . ?
F61 C16 F62 107(2) . . ?
F61 C16 F63 105(2) . . ?
F62 C16 F63 101(2) . . ?
F61 C16 C15 117.2(16) . . ?
F62 C16 C15 115.3(16) . . ?
F63 C16 C15 110.2(19) . . ?
C17 O13 Ag8 138.0(10) . . ?
C17 O13 Ag4 126.9(10) . . ?
Ag8 O13 Ag4 95.1(4) . . ?
C17 O14 Ag2 119.7(9) . . ?
O14 C17 O13 128.1(15) . . ?
O14 C17 C18 117.0(15) . . ?
O13 C17 C18 114.8(15) . . ?
F72 C18 F71 100(2) . . ?
F72 C18 F73 111(2) . . ?
F71 C18 F73 106(2) . . ?
F72 C18 C17 112.1(18) . . ?
F71 C18 C17 111.9(19) . . ?
F73 C18 C17 114.3(17) . . ?
C19 O15 Ag6 126.7(12) . 3_566 ?
C19 O16 Ag4 118.4(12) . 3_566 ?
O15 C19 O16 130.7(17) . . ?
O15 C19 C20 112.6(18) . . ?
O16 C19 C20 115.9(18) . . ?
F82 C20 F81 100(2) . . ?
F82 C20 F83 107(2) . . ?
F81 C20 F83 101(2) . . ?
F82 C20 C19 116.0(18) . . ?
F81 C20 C19 116(2) . . ?
F83 C20 C19 114.7(19) . . ?
C21 N1 O17 118.1(14) . . ?
C21 N1 C25 123.5(15) . . ?
O17 N1 C25 118.3(13) . . ?
N1 O17 Ag8 126.4(8) . . ?
N1 O17 Ag11 118.5(8) . 3_666 ?
Ag8 O17 Ag11 107.0(4) . 3_666 ?
N1 O17 Ag12 129.3(9) . . ?
Ag8 O17 Ag12 77.4(3) . . ?
Ag11 O17 Ag12 86.6(3) 3_666 . ?
N1 C21 C22 117.3(18) . . ?
C23 C22 C21 122.1(19) . . ?
C22 C23 C24 117.4(19) . . ?
C25 C24 C23 122.1(19) . . ?
C24 C25 N1 117.5(17) . . ?
C26 N2 O18 120.6(15) . . ?
C26 N2 C30 119.6(15) . . ?
O18 N2 C30 119.8(14) . . ?
N2 O18 Ag1 120.3(8) . . ?
N2 C26 C27 119.9(18) . . ?
C28 C27 C26 121(2) . . ?
C27 C28 C29 119.1(19) . . ?
C28 C29 C30 119.5(19) . . ?
N2 C30 C29 120.5(18) . . ?
C35 N3 C31 122.0(16) . . ?
C35 N3 O19 119.6(14) . . ?
C31 N3 O19 118.4(14) . . ?
N3 O19 Ag1 125.3(8) . . ?
N3 O19 Ag6 120.1(8) . 3_566 ?
Ag1 O19 Ag6 107.7(4) . 3_566 ?
N3 O19 Ag5 128.2(8) . . ?
Ag1 O19 Ag5 75.1(3) . . ?
Ag6 O19 Ag5 87.8(3) 3_566 . ?
N3 C31 C32 121.3(18) . . ?
C31 C32 C33 119(2) . . ?
C34 C33 C32 118.6(19) . . ?
C33 C34 C35 121(2) . . ?
N3 C35 C34 118.0(19) . . ?
N4 O20 Ag8 124.8(15) . . ?
O20 N4 C36 104(2) . . ?
O20 N4 C40 136(2) . . ?
C36 N4 C40 120.0 . . ?
C37 C36 N4 120.0 . . ?
C38 C37 C38 77(4) 3_676 . ?
C38 C37 C36 142(5) 3_676 . ?
C38 C37 C36 120.0 . . ?
C37 C38 C39 125(5) 3_676 . ?
C37 C38 C37 103(5) 3_676 . ?
C39 C38 C37 120.0 . . ?
C37 C38 C38 53(2) 3_676 3_676 ?
C39 C38 C38 149(3) . 3_676 ?
C37 C38 C38 50(3) . 3_676 ?
C38 C39 C40 120.0 . . ?
C39 C40 N4 120.0 . . ?

loop_
_geom_bond_atom_site_label_1
_geom_bond_atom_site_label_2
_geom_bond_distance
_geom_bond_site_symmetry_2
_geom_bond_publ_flag
Ag1 O18 2.262(10) . ?
Ag1 O12 2.366(11) . ?
Ag1 O19 2.408(10) . ?
Ag1 C2 2.476(13) . ?
Ag1 Ag2 2.9449(17) . ?
Ag1 Ag5 3.0335(16) 3_566 ?
Ag1 Ag5 3.0481(16) . ?
Ag2 C2 2.166(13) . ?
Ag2 O8 2.267(11) 3_566 ?
Ag2 O14 2.312(10) . ?
Ag2 Ag5 2.8051(15) 3_566 ?
Ag2 Ag4 2.9563(18) . ?
Ag3 C1 2.202(13) . ?
Ag3 O1 2.243(11) . ?
Ag3 O12 2.469(11) . ?
Ag3 Ag7 2.8955(16) . ?
Ag3 Ag11 2.9521(17) . ?
Ag3 Ag9 2.9910(17) . ?
Ag4 C4 2.228(13) . ?
Ag4 O16 2.254(11) 3_566 ?
Ag4 O13 2.449(11) . ?
Ag4 Ag10 2.8843(19) . ?
Ag4 Ag6 3.0070(18) . ?
Ag5 O7 2.284(11) . ?
Ag5 C2 2.307(13) 3_566 ?
Ag5 C1 2.401(14) . ?
Ag5 O19 2.586(10) . ?
Ag5 Ag2 2.8051(15) 3_566 ?
Ag5 Ag5 2.874(2) 3_566 ?
Ag5 Ag1 3.0335(16) 3_566 ?
Ag5 Ag7 3.1615(16) . ?
Ag6 O3 2.292(11) . ?
Ag6 O15 2.305(12) 3_566 ?
Ag6 C2 2.441(13) . ?
Ag6 C1 2.464(14) . ?
Ag6 O19 2.513(10) 3_566 ?
Ag6 Ag7 2.9232(17) . ?
Ag6 Ag10 3.1876(18) . ?
Ag7 C1 2.140(14) . ?
Ag7 O5 2.160(11) . ?
Ag7 Ag11 3.2226(17) . ?
Ag8 O20 2.193(17) . ?
Ag8 O13 2.356(11) . ?
Ag8 C3 2.427(16) . ?
Ag8 O17 2.443(11) . ?
Ag8 Ag9 2.9482(18) . ?
Ag8 Ag12 3.0330(17) 3_666 ?
Ag8 Ag12 3.1211(17) . ?
Ag9 C3 2.163(13) . ?
Ag9 O9 2.249(11) 3_666 ?
Ag9 O11 2.308(11) . ?
Ag9 Ag12 2.8462(16) 3_666 ?
Ag10 C4 2.135(14) . ?
Ag10 O4 2.144(10) . ?
Ag10 Ag11 2.9606(18) . ?
Ag10 Ag12 3.0807(16) . ?
Ag11 O2 2.251(11) . ?
Ag11 O6 2.282(12) . ?
Ag11 C4 2.446(14) . ?
Ag11 C3 2.463(16) . ?
Ag11 O17 2.531(10) 3_666 ?
Ag12 O10 2.307(11) . ?
Ag12 C3 2.316(14) 3_666 ?
Ag12 C4 2.372(14) . ?
Ag12 O17 2.548(11) . ?
Ag12 Ag9 2.8462(16) 3_666 ?
Ag12 Ag12 2.932(2) 3_666 ?
Ag12 Ag8 3.0330(17) 3_666 ?
C1 C2 1.241(19) . ?
C2 Ag5 2.307(13) 3_566 ?
C3 C4 1.205(19) . ?
C3 Ag12 2.316(14) 3_666 ?
O1 C5 1.24(2) . ?
O2 C5 1.26(2) . ?
C5 C6 1.53(2) . ?
C6 F12 1.24(3) . ?
C6 F13 1.25(3) . ?
C6 F11 1.25(3) . ?
O3 C7 1.209(18) . ?
O4 C7 1.223(18) . ?
C7 C8 1.56(2) . ?
C8 F22 1.22(2) . ?
C8 F21 1.25(3) . ?
C8 F23 1.31(3) . ?
O5 C9 1.206(19) . ?
O6 C9 1.23(2) . ?
C9 C10 1.56(2) . ?
C10 F31 1.25(3) . ?
C10 F33 1.27(2) . ?
C10 F32 1.30(3) . ?
O7 C11 1.24(2) . ?
O8 C11 1.22(2) . ?
O8 Ag2 2.267(11) 3_566 ?
C11 C12 1.50(2) . ?
C12 F43 1.20(3) . ?
C12 F42 1.27(3) . ?
C12 F41 1.37(5) . ?
O9 C13 1.172(19) . ?
O9 Ag9 2.249(11) 3_666 ?
O10 C13 1.284(19) . ?
C13 C14 1.57(2) . ?
C14 F52 1.19(3) . ?
C14 F51 1.19(3) . ?
C14 F53 1.23(2) . ?
O11 C15 1.195(18) . ?
O12 C15 1.238(18) . ?
C15 C16 1.55(2) . ?
C16 F61 1.19(2) . ?
C16 F62 1.22(2) . ?
C16 F63 1.24(3) . ?
O13 C17 1.245(18) . ?
O14 C17 1.232(18) . ?
C17 C18 1.52(2) . ?
C18 F72 1.26(3) . ?
C18 F71 1.27(2) . ?
C18 F73 1.27(2) . ?
O15 C19 1.20(2) . ?
O15 Ag6 2.305(12) 3_566 ?
O16 C19 1.24(2) . ?
O16 Ag4 2.254(11) 3_566 ?
C19 C20 1.51(3) . ?
C20 F82 1.24(2) . ?
C20 F81 1.24(3) . ?
C20 F83 1.26(2) . ?
N1 C21 1.32(2) . ?
N1 O17 1.330(15) . ?
N1 C25 1.35(2) . ?
O17 Ag11 2.531(10) 3_666 ?
C21 C22 1.41(3) . ?
C22 C23 1.31(3) . ?
C23 C24 1.40(3) . ?
C24 C25 1.34(2) . ?
N2 C26 1.33(2) . ?
N2 O18 1.332(16) . ?
N2 C30 1.34(2) . ?
C26 C27 1.36(3) . ?
C27 C28 1.32(3) . ?
C28 C29 1.35(3) . ?
C29 C30 1.37(3) . ?
N3 C35 1.32(2) . ?
N3 C31 1.33(2) . ?
N3 O19 1.347(16) . ?
O19 Ag6 2.513(10) 3_566 ?
C31 C32 1.35(2) . ?
C32 C33 1.40(3) . ?
C33 C34 1.33(3) . ?
C34 C35 1.40(3) . ?
O20 N4 1.24(2) . ?
N4 C36 1.3500 . ?
N4 C40 1.3500 . ?
C36 C37 1.3500 . ?
C37 C38 1.29(5) 3_676 ?
C37 C38 1.3500 . ?
C38 C37 1.29(5) 3_676 ?
C38 C39 1.3500 . ?
C38 C38 1.65(7) 3_676 ?
C39 C40 1.3500 . ?
